data_9009661
loop_
_publ_author_name
'Gualtieri, A. F.'

_publ_section_title
;
 Accuracy of XRPD QPA using the combined Rietveld-RIR method
;
_journal_name_full 'Journal of Applied Crystallography'
_journal_page_first 267
_journal_page_last 278
_journal_paper_doi 10.1107/S002188989901643X
_journal_volume 33
_journal_year 2000
_chemical_compound_source 'Keller, Nidda, Germany'
_chemical_formula_sum 'Al3.48 Ca1.74 H70 O42.15 Si8.52'
_chemical_name_mineral Chabazite-Ca
_space_group_IT_number 166
_symmetry_space_group_name_Hall '-P 3* 2'
_symmetry_space_group_name_H-M 'R -3 m :R'
_cell_angle_alpha 93.866
_cell_angle_beta 93.866
_cell_angle_gamma 93.866
_cell_formula_units_Z 1
_cell_length_a 9.39692
_cell_length_b 9.39692
_cell_length_c 9.39692
_cell_volume 823.834
_database_code_amcsd 0012861
_exptl_crystal_density_diffrn 2.314
_cod_original_sg_symbol_H-M 'R -3 m'
_cod_original_formula_sum '(Si8.52 Al3.48) O42.15 Ca1.74 H70'
_cod_database_code 9009661

loop_
_space_group_symop_operation_xyz
x,y,z
-x,-z,-y
-z,-x,-y
y,x,z
y,z,x
-z,-y,-x
-x,-y,-z
x,z,y
z,x,y
-y,-x,-z
-y,-z,-x
z,y,x

loop_
_atom_site_label
_atom_site_fract_x
_atom_site_fract_y
_atom_site_fract_z
_atom_site_occupancy
_atom_site_U_iso_or_equiv
_atom_site_type_symbol
_atom_site_attached_hydrogens
Si 0.10480 0.32600 0.87020 0.71000 0.03500 Si 0
Al 0.10480 0.32600 0.87020 0.29000 0.03500 Al 0
O1 0.25670 0.74330 0.00000 1.00000 0.03300 O 0
O2 0.14550 0.85450 0.50000 1.00000 0.03200 O 0
O3 0.26190 0.26190 0.88440 1.00000 0.06900 O 0
O4 0.01160 0.01160 0.31360 1.00000 0.06100 O 0
Ca1 0.00000 0.00000 0.00000 0.10000 0.02200 Ca 0
Ca2 0.19650 0.19650 0.19650 0.07000 0.08000 Ca 0
Ca3 0.38440 0.38440 0.38440 0.03000 0.07100 Ca 0
Ca4 0.61670 0.61670 0.19170 0.24000 0.08000 Ca 0
Wat1 0.50000 0.50000 0.00000 0.85000 0.07000 O 2
Wat2 0.26640 0.26640 0.53700 0.63000 0.19000 O 2
Wat3 0.23370 0.38930 0.51160 0.46000 0.08000 O 2
Wat4 0.37440 -0.37440 0.50000 0.43000 0.07000 O 2
Wat5 0.58220 0.58220 0.49720 0.31000 0.08000 O 2
Wat6 0.24370 0.24370 0.24370 0.93000 0.07000 O 2

loop_
_cod_changelog_entry_id
_cod_changelog_entry_author
_cod_changelog_entry_date
_cod_changelog_entry_text
1
;cod-tools version 3.8.0
Id: cif_guess_AMCSD_atom_types 9581 2023-05-17 12:35:41Z saulius
;
2023-05-18T11:40:35+03:00
;Derived atom types and hydrogen counts
from atom names that follow the AMCSD naming convention
(Wat == water, O-H == hydroxyl).
;

loop_
_cod_related_entry_id
_cod_related_entry_database
_cod_related_entry_code
1 AMCSD 0012861
